data_7157525
loop_
_publ_author_name
'You, Yong'
'Quan, Bao-Xue'
'Wang, Zhen-Hua'
'Zhao, Jian-Qiang'
'Yuan, Wei-Cheng'

_publ_section_title
;
 Divergent synthesis of oxindole derivatives via controllable reactions of
 isatin-derived para-quinone methides with sulfur ylides.
;
_journal_issue 24
_journal_name_full 'Organic &amp; biomolecular chemistry'
_journal_page_first 4560
_journal_page_last 4565
_journal_paper_doi 10.1039/d0ob00979b
_journal_volume 18
_journal_year 2020
_chemical_formula_sum 'C31 H33 N O3'
_chemical_formula_weight 467.58
_space_group_crystal_system monoclinic
_space_group_IT_number 14
_space_group_name_Hall '-P 2yn'
_space_group_name_H-M_alt 'P 1 21/n 1'
_atom_sites_solution_hydrogens geom
_audit_creation_method SHELXL-2013
_audit_update_record
;
2020-04-29 deposited with the CCDC.	2020-05-28 downloaded from the CCDC.
;
_cell_angle_alpha 90
_cell_angle_beta 92.2310(10)
_cell_angle_gamma 90
_cell_formula_units_Z 4
_cell_length_a 10.00370(10)
_cell_length_b 20.2706(2)
_cell_length_c 13.21220(10)
_cell_measurement_reflns_used 6595
_cell_measurement_temperature 290(2)
_cell_measurement_theta_max 71.2840
_cell_measurement_theta_min 4.8790
_cell_volume 2677.15(4)
_computing_cell_refinement 'CrysAlisPro (Rigaku OD, 2015)'
_computing_data_collection 'CrysAlisPro (Rigaku OD, 2015)'
_computing_data_reduction 'CrysAlisPro (Rigaku OD, 2015)'
_computing_molecular_graphics 'Ortep-3 (L. J. Farrugia, 2001)'
_computing_publication_material SHELXL-97
_computing_structure_refinement 'SHELXL-97 (Sheldrick, 1997)'
_computing_structure_solution 'SHELXS-97 (Sheldrick, 1997)'
_diffrn_ambient_temperature 290(2)
_diffrn_detector_area_resol_mean 5.2169
_diffrn_measured_fraction_theta_full 0.998
_diffrn_measured_fraction_theta_max 0.972
_diffrn_measurement_device_type 'SuperNova, Dual, Cu at zero, AtlasS2'
_diffrn_measurement_method '\w scans'
_diffrn_radiation_type CuK\a
_diffrn_radiation_wavelength 1.54184
_diffrn_reflns_av_R_equivalents 0.0209
_diffrn_reflns_av_unetI/netI 0.0243
_diffrn_reflns_Laue_measured_fraction_full 0.998
_diffrn_reflns_Laue_measured_fraction_max 0.972
_diffrn_reflns_limit_h_max 12
_diffrn_reflns_limit_h_min -8
_diffrn_reflns_limit_k_max 24
_diffrn_reflns_limit_k_min -19
_diffrn_reflns_limit_l_max 16
_diffrn_reflns_limit_l_min -15
_diffrn_reflns_number 10760
_diffrn_reflns_point_group_measured_fraction_full 0.998
_diffrn_reflns_point_group_measured_fraction_max 0.972
_diffrn_reflns_theta_full 67.684
_diffrn_reflns_theta_max 71.214
_diffrn_reflns_theta_min 3.996
_diffrn_source 'micro-focus sealed X-ray tube'
_exptl_absorpt_coefficient_mu 0.582
_exptl_absorpt_correction_T_max 1.00000
_exptl_absorpt_correction_T_min 0.74149
_exptl_absorpt_correction_type multi-scan
_exptl_absorpt_process_details
;
CrysAlisPro 1.171.38.43f (Rigaku Oxford Diffraction, 2015)
Empirical absorption correction using spherical harmonics,
 implemented in SCALE3 ABSPACK scaling algorithm.
;
_exptl_crystal_density_diffrn 1.160
_exptl_crystal_description block
_exptl_crystal_F_000 1000
_exptl_crystal_size_max 0.290
_exptl_crystal_size_mid 0.270
_exptl_crystal_size_min 0.230
_refine_diff_density_max 0.617
_refine_diff_density_min -0.368
_refine_diff_density_rms 0.040
_refine_ls_extinction_coef 0.0117(7)
_refine_ls_extinction_expression Fc^*^=kFc[1+0.001xFc^2^\l^3^/sin(2\q)]^-1/4^
_refine_ls_extinction_method SHELXL
_refine_ls_goodness_of_fit_ref 1.053
_refine_ls_hydrogen_treatment constr
_refine_ls_matrix_type full
_refine_ls_number_parameters 324
_refine_ls_number_reflns 5046
_refine_ls_number_restraints 7
_refine_ls_restrained_S_all 1.108
_refine_ls_R_factor_all 0.0633
_refine_ls_R_factor_gt 0.0585
_refine_ls_shift/su_max 0.002
_refine_ls_shift/su_mean 0.000
_refine_ls_structure_factor_coef Fsqd
_refine_ls_weighting_details 'w=1/[\s^2^(Fo^2^)+(0.0874P)^2^+0.7914P] where P=(Fo^2^+2Fc^2^)/3'
_refine_ls_weighting_scheme calc
_refine_ls_wR_factor_gt 0.1632
_refine_ls_wR_factor_ref 0.1690
_reflns_Friedel_coverage 0.000
_reflns_number_gt 4498
_reflns_number_total 5046
_reflns_threshold_expression 'I > 2\s(I)'
_cod_data_source_file d0ob00979b2.cif
_cod_data_source_block shelxl
_cod_depositor_comments 'Adding full bibliography for 7157525--7157526.cif.'
_cod_original_sg_symbol_H-M 'P 21/n'
_cod_database_code 7157525
_shelx_space_group_comment
;
The symmetry employed for this shelxl refinement is uniquely defined
by the following loop, which should always be used as a source of
symmetry information in preference to the above space-group names.
They are only intended as comments.
;
_shelx_estimated_absorpt_t_min 0.849
_shelx_estimated_absorpt_t_max 0.878
_shelxl_version_number 2013-4

loop_
_space_group_symop_operation_xyz
'x, y, z'
'-x+1/2, y+1/2, -z+1/2'
'-x, -y, -z'
'x-1/2, -y-1/2, z-1/2'

loop_
_atom_site_label
_atom_site_type_symbol
_atom_site_fract_x
_atom_site_fract_y
_atom_site_fract_z
_atom_site_U_iso_or_equiv
_atom_site_adp_type
_atom_site_occupancy
_atom_site_site_symmetry_order
_atom_site_calc_flag
_atom_site_refinement_flags_posn
_atom_site_refinement_flags_adp
_atom_site_refinement_flags_occupancy
_atom_site_disorder_assembly
_atom_site_disorder_group
O1 O 0.34539(13) 0.48870(7) 0.55842(10) 0.0611(4) Uani 1 1 d . . . . .
O2 O 0.38401(15) 0.72243(7) 0.46195(12) 0.0697(4) Uani 1 1 d . . . . .
N1 N 0.13751(15) 0.53165(7) 0.58460(11) 0.0535(4) Uani 1 1 d . . . . .
C9 C 0.30828(15) 0.56896(7) 0.35465(12) 0.0407(4) Uani 1 1 d . . . . .
C22 C 0.35059(16) 0.50210(8) 0.32916(13) 0.0438(4) Uani 1 1 d . . . . .
H22 H 0.3958 0.4772 0.3786 0.053 Uiso 1 1 calc R U . . .
C18 C 0.24146(16) 0.60673(8) 0.27322(12) 0.0429(4) Uani 1 1 d . . . . .
H18 H 0.2192 0.6504 0.2862 0.051 Uiso 1 1 calc R U . . .
C10 C 0.39460(15) 0.60744(8) 0.43172(11) 0.0414(4) Uani 1 1 d . . . . .
H10 H 0.4692 0.5817 0.4614 0.050 Uiso 1 1 calc R U . . .
C2 C 0.26141(15) 0.58606(8) 0.46648(12) 0.0424(4) Uani 1 1 d . . . . .
C3 C 0.13607(16) 0.62353(8) 0.48278(13) 0.0470(4) Uani 1 1 d . . . . .
C11 C 0.42999(16) 0.67835(8) 0.41231(13) 0.0471(4) Uani 1 1 d . . . . .
C19 C 0.21055(16) 0.58262(8) 0.18201(12) 0.0460(4) Uani 1 1 d . . . . .
C1 C 0.25833(17) 0.52912(8) 0.54013(13) 0.0473(4) Uani 1 1 d . . . . .
C21 C 0.32697(17) 0.47538(8) 0.23782(13) 0.0479(4) Uani 1 1 d . . . . .
C12 C 0.52399(17) 0.69142(9) 0.33012(13) 0.0508(4) Uani 1 1 d . . . . .
C4 C 0.06319(18) 0.58666(9) 0.55105(14) 0.0522(4) Uani 1 1 d . . . . .
C8 C 0.0809(2) 0.68107(10) 0.44441(16) 0.0615(5) Uani 1 1 d . . . . .
H8 H 0.1293 0.7076 0.4016 0.074 Uiso 1 1 calc R U . . .
C23 C 0.1432(2) 0.62431(10) 0.09828(14) 0.0585(5) Uani 1 1 d . . . . .
C27 C 0.3833(2) 0.40800(9) 0.20801(17) 0.0631(5) Uani 1 1 d . . . . .
C20 C 0.2455(2) 0.51305(11) 0.16154(15) 0.0690(6) Uani 1 1 d . U . . .
C13 C 0.5796(2) 0.64096(11) 0.27468(17) 0.0696(6) Uani 1 1 d . . . . .
H13 H 0.5600 0.5973 0.2895 0.084 Uiso 1 1 calc R U . . .
C5 C -0.0643(2) 0.60438(11) 0.57738(19) 0.0719(6) Uani 1 1 d . . . . .
H5 H -0.1118 0.5791 0.6224 0.086 Uiso 1 1 calc R U . . .
C17 C 0.5543(2) 0.75672(11) 0.30750(19) 0.0708(6) Uani 1 1 d . . . . .
H17 H 0.5174 0.7909 0.3442 0.085 Uiso 1 1 calc R U . . .
C31 C 0.0999(2) 0.48654(12) 0.66429(17) 0.0732(6) Uani 1 1 d . . . . .
H31A H 0.1595 0.4494 0.6661 0.110 Uiso 1 1 calc R U . . .
H31B H 0.0099 0.4716 0.6510 0.110 Uiso 1 1 calc R U . . .
H31C H 0.1056 0.5089 0.7284 0.110 Uiso 1 1 calc R U . . .
O3 O 0.2120(4) 0.48809(12) 0.08152(18) 0.1590(13) Uani 1 1 d . U . . .
C7 C -0.0475(2) 0.69916(12) 0.4702(2) 0.0810(7) Uani 1 1 d . . . . .
H7 H -0.0855 0.7376 0.4435 0.097 Uiso 1 1 calc R U . . .
C6 C -0.1186(2) 0.66086(13) 0.5346(2) 0.0868(8) Uani 1 1 d . . . . .
H6 H -0.2051 0.6732 0.5497 0.104 Uiso 1 1 calc R U . . .
C16 C 0.6394(3) 0.77054(15) 0.2304(2) 0.0983(9) Uani 1 1 d . . . . .
H16 H 0.6594 0.8141 0.2153 0.118 Uiso 1 1 calc R U . . .
C28 C 0.2705(3) 0.35913(12) 0.1827(2) 0.0932(8) Uani 1 1 d . . . . .
H28A H 0.2120 0.3566 0.2384 0.140 Uiso 1 1 calc R U . . .
H28B H 0.3079 0.3164 0.1705 0.140 Uiso 1 1 calc R U . . .
H28C H 0.2210 0.3737 0.1231 0.140 Uiso 1 1 calc R U . . .
C15 C 0.6945(3) 0.72052(18) 0.1760(2) 0.1043(10) Uani 1 1 d . . . . .
H15 H 0.7523 0.7303 0.1246 0.125 Uiso 1 1 calc R U . . .
C30 C 0.4666(3) 0.37767(12) 0.2953(3) 0.0973(9) Uani 1 1 d . . . . .
H30A H 0.5424 0.4054 0.3112 0.146 Uiso 1 1 calc R U . . .
H30B H 0.4970 0.3347 0.2760 0.146 Uiso 1 1 calc R U . . .
H30C H 0.4129 0.3738 0.3537 0.146 Uiso 1 1 calc R U . . .
C14 C 0.6643(3) 0.65555(16) 0.1973(2) 0.0933(8) Uani 1 1 d . . . . .
H14 H 0.7008 0.6217 0.1597 0.112 Uiso 1 1 calc R U . . .
C24 C 0.0048(3) 0.59822(16) 0.0718(3) 0.1130(12) Uani 1 1 d . . . . .
H24A H 0.0111 0.5534 0.0492 0.170 Uiso 1 1 calc R U . . .
H24B H -0.0360 0.6247 0.0188 0.170 Uiso 1 1 calc R U . . .
H24C H -0.0487 0.6001 0.1305 0.170 Uiso 1 1 calc R U . . .
C26 C 0.1248(4) 0.69498(12) 0.1322(2) 0.1060(11) Uani 1 1 d . . . . .
H26A H 0.0668 0.6960 0.1884 0.159 Uiso 1 1 calc R U . . .
H26B H 0.0857 0.7204 0.0773 0.159 Uiso 1 1 calc R U . . .
H26C H 0.2101 0.7134 0.1525 0.159 Uiso 1 1 calc R U . . .
C29 C 0.4705(5) 0.41688(16) 0.1173(3) 0.1400(17) Uani 1 1 d . . . . .
H29A H 0.4173 0.4339 0.0612 0.210 Uiso 1 1 calc R U . . .
H29B H 0.5078 0.3751 0.0992 0.210 Uiso 1 1 calc R U . . .
H29C H 0.5415 0.4473 0.1343 0.210 Uiso 1 1 calc R U . . .
C25 C 0.2314(4) 0.6258(3) 0.0071(2) 0.154(2) Uani 1 1 d . . . . .
H25A H 0.3217 0.6359 0.0290 0.231 Uiso 1 1 calc R U . . .
H25B H 0.1992 0.6589 -0.0397 0.231 Uiso 1 1 calc R U . . .
H25C H 0.2290 0.5835 -0.0256 0.231 Uiso 1 1 calc R U . . .

loop_
_atom_site_aniso_label
_atom_site_aniso_U_11
_atom_site_aniso_U_22
_atom_site_aniso_U_33
_atom_site_aniso_U_23
_atom_site_aniso_U_13
_atom_site_aniso_U_12
O1 0.0555(7) 0.0618(8) 0.0662(8) 0.0197(6) 0.0040(6) 0.0065(6)
O2 0.0793(9) 0.0496(7) 0.0816(9) -0.0197(7) 0.0217(7) -0.0125(6)
N1 0.0550(8) 0.0522(8) 0.0542(8) 0.0040(6) 0.0149(6) -0.0065(6)
C9 0.0407(8) 0.0376(8) 0.0439(8) -0.0013(6) 0.0040(6) 0.0000(6)
C22 0.0424(8) 0.0366(8) 0.0526(9) 0.0014(6) 0.0046(6) 0.0014(6)
C18 0.0424(8) 0.0356(7) 0.0508(9) -0.0006(6) 0.0021(6) 0.0010(6)
C10 0.0390(8) 0.0427(8) 0.0424(8) -0.0004(6) 0.0028(6) -0.0013(6)
C2 0.0420(8) 0.0400(8) 0.0454(8) -0.0012(6) 0.0051(6) -0.0025(6)
C3 0.0458(8) 0.0429(8) 0.0527(9) -0.0063(7) 0.0084(7) -0.0017(7)
C11 0.0436(8) 0.0458(9) 0.0518(9) -0.0024(7) 0.0001(7) -0.0060(7)
C19 0.0447(8) 0.0459(9) 0.0474(8) 0.0012(7) 0.0036(7) -0.0015(7)
C1 0.0471(9) 0.0473(9) 0.0477(9) 0.0020(7) 0.0036(7) -0.0040(7)
C21 0.0499(9) 0.0393(8) 0.0552(9) -0.0041(7) 0.0108(7) 0.0000(7)
C12 0.0436(8) 0.0532(10) 0.0556(9) 0.0094(8) 0.0004(7) -0.0054(7)
C4 0.0497(9) 0.0501(9) 0.0575(10) -0.0076(8) 0.0130(7) -0.0049(7)
C8 0.0617(11) 0.0479(10) 0.0759(12) 0.0007(9) 0.0162(9) 0.0090(8)
C23 0.0627(11) 0.0619(11) 0.0504(9) 0.0060(8) -0.0041(8) 0.0047(9)
C27 0.0700(12) 0.0462(10) 0.0742(12) -0.0124(9) 0.0172(10) 0.0079(9)
C20 0.0939(15) 0.0571(11) 0.0550(10) -0.0153(9) -0.0112(10) 0.0133(10)
C13 0.0655(12) 0.0686(12) 0.0764(13) 0.0116(11) 0.0246(10) 0.0012(10)
C5 0.0599(12) 0.0703(13) 0.0877(15) -0.0088(11) 0.0306(11) -0.0033(10)
C17 0.0677(12) 0.0600(12) 0.0848(14) 0.0179(11) 0.0040(10) -0.0102(10)
C31 0.0807(14) 0.0752(14) 0.0650(12) 0.0160(11) 0.0207(10) -0.0145(11)
O3 0.266(3) 0.0989(15) 0.1043(15) -0.0527(12) -0.0918(19) 0.0661(18)
C7 0.0726(14) 0.0645(13) 0.1073(18) 0.0015(12) 0.0232(13) 0.0247(11)
C6 0.0593(12) 0.0851(16) 0.118(2) -0.0099(15) 0.0313(13) 0.0163(12)
C16 0.0908(18) 0.0898(18) 0.116(2) 0.0503(17) 0.0204(16) -0.0119(15)
C28 0.108(2) 0.0553(13) 0.116(2) -0.0331(13) -0.0017(16) -0.0008(13)
C15 0.0853(17) 0.133(3) 0.0973(19) 0.0540(19) 0.0358(15) 0.0043(17)
C30 0.0995(19) 0.0554(13) 0.135(2) -0.0217(14) -0.0168(17) 0.0300(13)
C14 0.0836(16) 0.109(2) 0.0906(17) 0.0209(15) 0.0407(14) 0.0119(15)
C24 0.097(2) 0.103(2) 0.133(3) 0.0218(19) -0.062(2) -0.0137(17)
C26 0.149(3) 0.0618(14) 0.103(2) 0.0166(13) -0.0535(19) 0.0148(16)
C29 0.185(4) 0.088(2) 0.155(3) -0.022(2) 0.113(3) 0.019(2)
C25 0.156(3) 0.228(5) 0.0804(19) 0.074(3) 0.046(2) 0.088(3)

loop_
_atom_type_symbol
_atom_type_description
_atom_type_scat_dispersion_real
_atom_type_scat_dispersion_imag
_atom_type_scat_source
C C 0.0181 0.0091 'International Tables Vol C Tables 4.2.6.8 and 6.1.1.4'
H H 0.0000 0.0000 'International Tables Vol C Tables 4.2.6.8 and 6.1.1.4'
N N 0.0311 0.0180 'International Tables Vol C Tables 4.2.6.8 and 6.1.1.4'
O O 0.0492 0.0322 'International Tables Vol C Tables 4.2.6.8 and 6.1.1.4'

loop_
_geom_angle_atom_site_label_1
_geom_angle_atom_site_label_2
_geom_angle_atom_site_label_3
_geom_angle
_geom_angle_site_symmetry_1
_geom_angle_site_symmetry_3
_geom_angle_publ_flag
C1 N1 C4 111.17(14) . . ?
C1 N1 C31 123.08(17) . . ?
C4 N1 C31 125.43(16) . . ?
C18 C9 C22 116.37(13) . . ?
C18 C9 C10 117.05(13) . . ?
C22 C9 C10 117.80(13) . . ?
C18 C9 C2 115.01(13) . . ?
C22 C9 C2 120.63(13) . . ?
C10 C9 C2 56.81(9) . . ?
C21 C22 C9 122.76(15) . . ?
C21 C22 H22 118.6 . . ?
C9 C22 H22 118.6 . . ?
C19 C18 C9 124.05(15) . . ?
C19 C18 H18 118.0 . . ?
C9 C18 H18 118.0 . . ?
C2 C10 C11 123.31(14) . . ?
C2 C10 C9 64.35(10) . . ?
C11 C10 C9 120.40(13) . . ?
C2 C10 H10 113.4 . . ?
C11 C10 H10 113.4 . . ?
C9 C10 H10 113.4 . . ?
C3 C2 C10 131.64(14) . . ?
C3 C2 C1 104.96(13) . . ?
C10 C2 C1 117.48(14) . . ?
C3 C2 C9 121.41(13) . . ?
C10 C2 C9 58.84(10) . . ?
C1 C2 C9 116.22(13) . . ?
C8 C3 C4 118.58(16) . . ?
C8 C3 C2 134.88(16) . . ?
C4 C3 C2 106.50(15) . . ?
O2 C11 C12 121.92(16) . . ?
O2 C11 C10 121.08(15) . . ?
C12 C11 C10 117.01(14) . . ?
C18 C19 C20 117.96(16) . . ?
C18 C19 C23 122.34(16) . . ?
C20 C19 C23 119.69(15) . . ?
O1 C1 N1 125.48(16) . . ?
O1 C1 C2 127.72(15) . . ?
N1 C1 C2 106.80(14) . . ?
C22 C21 C20 118.59(15) . . ?
C22 C21 C27 122.61(17) . . ?
C20 C21 C27 118.78(16) . . ?
C13 C12 C17 119.50(19) . . ?
C13 C12 C11 122.14(16) . . ?
C17 C12 C11 118.35(18) . . ?
C5 C4 C3 122.20(19) . . ?
C5 C4 N1 127.58(18) . . ?
C3 C4 N1 110.21(15) . . ?
C3 C8 C7 119.5(2) . . ?
C3 C8 H8 120.2 . . ?
C7 C8 H8 120.2 . . ?
C24 C23 C26 106.2(2) . . ?
C24 C23 C25 112.2(3) . . ?
C26 C23 C25 107.3(3) . . ?
C24 C23 C19 110.42(18) . . ?
C26 C23 C19 111.34(16) . . ?
C25 C23 C19 109.32(19) . . ?
C29 C27 C30 109.3(3) . . ?
C29 C27 C28 110.2(3) . . ?
C30 C27 C28 106.3(2) . . ?
C29 C27 C21 108.95(19) . . ?
C30 C27 C21 111.10(17) . . ?
C28 C27 C21 110.95(17) . . ?
O3 C20 C19 120.0(2) . . ?
O3 C20 C21 120.4(2) . . ?
C19 C20 C21 119.60(16) . . ?
C14 C13 C12 120.1(2) . . ?
C14 C13 H13 119.9 . . ?
C12 C13 H13 119.9 . . ?
C6 C5 C4 117.7(2) . . ?
C6 C5 H5 121.1 . . ?
C4 C5 H5 121.1 . . ?
C16 C17 C12 119.8(2) . . ?
C16 C17 H17 120.1 . . ?
C12 C17 H17 120.1 . . ?
N1 C31 H31A 109.5 . . ?
N1 C31 H31B 109.5 . . ?
H31A C31 H31B 109.5 . . ?
N1 C31 H31C 109.5 . . ?
H31A C31 H31C 109.5 . . ?
H31B C31 H31C 109.5 . . ?
C6 C7 C8 120.6(2) . . ?
C6 C7 H7 119.7 . . ?
C8 C7 H7 119.7 . . ?
C7 C6 C5 121.2(2) . . ?
C7 C6 H6 119.4 . . ?
C5 C6 H6 119.4 . . ?
C15 C16 C17 120.6(2) . . ?
C15 C16 H16 119.7 . . ?
C17 C16 H16 119.7 . . ?
C27 C28 H28A 109.5 . . ?
C27 C28 H28B 109.5 . . ?
H28A C28 H28B 109.5 . . ?
C27 C28 H28C 109.5 . . ?
H28A C28 H28C 109.5 . . ?
H28B C28 H28C 109.5 . . ?
C16 C15 C14 120.1(2) . . ?
C16 C15 H15 119.9 . . ?
C14 C15 H15 119.9 . . ?
C27 C30 H30A 109.5 . . ?
C27 C30 H30B 109.5 . . ?
H30A C30 H30B 109.5 . . ?
C27 C30 H30C 109.5 . . ?
H30A C30 H30C 109.5 . . ?
H30B C30 H30C 109.5 . . ?
C15 C14 C13 119.9(3) . . ?
C15 C14 H14 120.0 . . ?
C13 C14 H14 120.0 . . ?
C23 C24 H24A 109.5 . . ?
C23 C24 H24B 109.5 . . ?
H24A C24 H24B 109.5 . . ?
C23 C24 H24C 109.5 . . ?
H24A C24 H24C 109.5 . . ?
H24B C24 H24C 109.5 . . ?
C23 C26 H26A 109.5 . . ?
C23 C26 H26B 109.5 . . ?
H26A C26 H26B 109.5 . . ?
C23 C26 H26C 109.5 . . ?
H26A C26 H26C 109.5 . . ?
H26B C26 H26C 109.5 . . ?
C27 C29 H29A 109.5 . . ?
C27 C29 H29B 109.5 . . ?
H29A C29 H29B 109.5 . . ?
C27 C29 H29C 109.5 . . ?
H29A C29 H29C 109.5 . . ?
H29B C29 H29C 109.5 . . ?
C23 C25 H25A 109.5 . . ?
C23 C25 H25B 109.5 . . ?
H25A C25 H25B 109.5 . . ?
C23 C25 H25C 109.5 . . ?
H25A C25 H25C 109.5 . . ?
H25B C25 H25C 109.5 . . ?

loop_
_geom_bond_atom_site_label_1
_geom_bond_atom_site_label_2
_geom_bond_distance
_geom_bond_site_symmetry_2
_geom_bond_publ_flag
O1 C1 1.213(2) . ?
O2 C11 1.210(2) . ?
N1 C1 1.365(2) . ?
N1 C4 1.402(2) . ?
N1 C31 1.455(2) . ?
C9 C18 1.461(2) . ?
C9 C22 1.463(2) . ?
C9 C10 1.524(2) . ?
C9 C2 1.605(2) . ?
C22 C21 1.335(2) . ?
C22 H22 0.9300 . ?
C18 C19 1.326(2) . ?
C18 H18 0.9300 . ?
C10 C2 1.490(2) . ?
C10 C11 1.505(2) . ?
C10 H10 0.9800 . ?
C2 C3 1.489(2) . ?
C2 C1 1.511(2) . ?
C3 C8 1.378(3) . ?
C3 C4 1.398(2) . ?
C11 C12 1.488(2) . ?
C19 C20 1.480(3) . ?
C19 C23 1.528(2) . ?
C21 C20 1.483(3) . ?
C21 C27 1.535(2) . ?
C12 C13 1.387(3) . ?
C12 C17 1.393(3) . ?
C4 C5 1.382(3) . ?
C8 C7 1.391(3) . ?
C8 H8 0.9300 . ?
C23 C24 1.510(3) . ?
C23 C26 1.515(3) . ?
C23 C25 1.521(4) . ?
C27 C29 1.520(4) . ?
C27 C30 1.526(4) . ?
C27 C28 1.529(3) . ?
C20 O3 1.208(3) . ?
C13 C14 1.385(3) . ?
C13 H13 0.9300 . ?
C5 C6 1.379(4) . ?
C5 H5 0.9300 . ?
C17 C16 1.381(4) . ?
C17 H17 0.9300 . ?
C31 H31A 0.9600 . ?
C31 H31B 0.9600 . ?
C31 H31C 0.9600 . ?
C7 C6 1.371(4) . ?
C7 H7 0.9300 . ?
C6 H6 0.9300 . ?
C16 C15 1.371(5) . ?
C16 H16 0.9300 . ?
C28 H28A 0.9600 . ?
C28 H28B 0.9600 . ?
C28 H28C 0.9600 . ?
C15 C14 1.383(4) . ?
C15 H15 0.9300 . ?
C30 H30A 0.9600 . ?
C30 H30B 0.9600 . ?
C30 H30C 0.9600 . ?
C14 H14 0.9300 . ?
C24 H24A 0.9600 . ?
C24 H24B 0.9600 . ?
C24 H24C 0.9600 . ?
C26 H26A 0.9600 . ?
C26 H26B 0.9600 . ?
C26 H26C 0.9600 . ?
C29 H29A 0.9600 . ?
C29 H29B 0.9600 . ?
C29 H29C 0.9600 . ?
C25 H25A 0.9600 . ?
C25 H25B 0.9600 . ?
C25 H25C 0.9600 . ?

loop_
_geom_torsion_atom_site_label_1
_geom_torsion_atom_site_label_2
_geom_torsion_atom_site_label_3
_geom_torsion_atom_site_label_4
_geom_torsion
_geom_torsion_site_symmetry_1
_geom_torsion_site_symmetry_2
_geom_torsion_site_symmetry_3
_geom_torsion_site_symmetry_4
_geom_torsion_publ_flag
C18 C9 C22 C21 -1.9(2) . . . . ?
C10 C9 C22 C21 -148.58(16) . . . . ?
C2 C9 C22 C21 145.44(16) . . . . ?
C22 C9 C18 C19 4.4(2) . . . . ?
C10 C9 C18 C19 151.32(16) . . . . ?
C2 C9 C18 C19 -144.78(16) . . . . ?
C18 C9 C10 C2 103.49(15) . . . . ?
C22 C9 C10 C2 -110.08(15) . . . . ?
C18 C9 C10 C11 -11.6(2) . . . . ?
C22 C9 C10 C11 134.79(16) . . . . ?
C2 C9 C10 C11 -115.13(16) . . . . ?
C11 C10 C2 C3 4.8(3) . . . . ?
C9 C10 C2 C3 -106.10(19) . . . . ?
C11 C10 C2 C1 -143.63(15) . . . . ?
C9 C10 C2 C1 105.51(15) . . . . ?
C11 C10 C2 C9 110.86(17) . . . . ?
C18 C9 C2 C3 15.6(2) . . . . ?
C22 C9 C2 C3 -132.19(16) . . . . ?
C10 C9 C2 C3 122.72(17) . . . . ?
C18 C9 C2 C10 -107.13(15) . . . . ?
C22 C9 C2 C10 105.10(16) . . . . ?
C18 C9 C2 C1 145.21(14) . . . . ?
C22 C9 C2 C1 -2.6(2) . . . . ?
C10 C9 C2 C1 -107.65(15) . . . . ?
C10 C2 C3 C8 25.4(3) . . . . ?
C1 C2 C3 C8 176.6(2) . . . . ?
C9 C2 C3 C8 -49.0(3) . . . . ?
C10 C2 C3 C4 -157.14(17) . . . . ?
C1 C2 C3 C4 -5.91(17) . . . . ?
C9 C2 C3 C4 128.43(15) . . . . ?
C2 C10 C11 O2 33.2(2) . . . . ?
C9 C10 C11 O2 110.74(19) . . . . ?
C2 C10 C11 C12 -147.12(15) . . . . ?
C9 C10 C11 C12 -69.54(19) . . . . ?
C9 C18 C19 C20 0.2(3) . . . . ?
C9 C18 C19 C23 -178.72(15) . . . . ?
C4 N1 C1 O1 176.44(17) . . . . ?
C31 N1 C1 O1 2.6(3) . . . . ?
C4 N1 C1 C2 -2.91(19) . . . . ?
C31 N1 C1 C2 -176.72(17) . . . . ?
C3 C2 C1 O1 -173.93(17) . . . . ?
C10 C2 C1 O1 -17.8(3) . . . . ?
C9 C2 C1 O1 48.9(2) . . . . ?
C3 C2 C1 N1 5.40(18) . . . . ?
C10 C2 C1 N1 161.47(14) . . . . ?
C9 C2 C1 N1 -131.73(14) . . . . ?
C9 C22 C21 C20 -4.8(3) . . . . ?
C9 C22 C21 C27 173.81(15) . . . . ?
O2 C11 C12 C13 178.35(19) . . . . ?
C10 C11 C12 C13 -1.4(3) . . . . ?
O2 C11 C12 C17 -2.9(3) . . . . ?
C10 C11 C12 C17 177.36(16) . . . . ?
C8 C3 C4 C5 3.1(3) . . . . ?
C2 C3 C4 C5 -174.83(18) . . . . ?
C8 C3 C4 N1 -177.60(17) . . . . ?
C2 C3 C4 N1 4.44(19) . . . . ?
C1 N1 C4 C5 178.3(2) . . . . ?
C31 N1 C4 C5 -8.1(3) . . . . ?
C1 N1 C4 C3 -1.0(2) . . . . ?
C31 N1 C4 C3 172.67(18) . . . . ?
C4 C3 C8 C7 -3.3(3) . . . . ?
C2 C3 C8 C7 174.0(2) . . . . ?
C18 C19 C23 C24 -114.8(2) . . . . ?
C20 C19 C23 C24 66.2(3) . . . . ?
C18 C19 C23 C26 2.9(3) . . . . ?
C20 C19 C23 C26 -176.0(2) . . . . ?
C18 C19 C23 C25 121.3(3) . . . . ?
C20 C19 C23 C25 -57.7(3) . . . . ?
C22 C21 C27 C29 -120.3(3) . . . . ?
C20 C21 C27 C29 58.3(3) . . . . ?
C22 C21 C27 C30 0.1(3) . . . . ?
C20 C21 C27 C30 178.7(2) . . . . ?
C22 C21 C27 C28 118.2(2) . . . . ?
C20 C21 C27 C28 -63.2(3) . . . . ?
C18 C19 C20 O3 175.6(3) . . . . ?
C23 C19 C20 O3 -5.4(4) . . . . ?
C18 C19 C20 C21 -7.2(3) . . . . ?
C23 C19 C20 C21 171.79(18) . . . . ?
C22 C21 C20 O3 -173.3(3) . . . . ?
C27 C21 C20 O3 8.0(4) . . . . ?
C22 C21 C20 C19 9.5(3) . . . . ?
C27 C21 C20 C19 -169.17(18) . . . . ?
C17 C12 C13 C14 -0.2(3) . . . . ?
C11 C12 C13 C14 178.5(2) . . . . ?
C3 C4 C5 C6 -0.6(3) . . . . ?
N1 C4 C5 C6 -179.8(2) . . . . ?
C13 C12 C17 C16 -0.1(3) . . . . ?
C11 C12 C17 C16 -178.9(2) . . . . ?
C3 C8 C7 C6 1.1(4) . . . . ?
C8 C7 C6 C5 1.5(4) . . . . ?
C4 C5 C6 C7 -1.7(4) . . . . ?
C12 C17 C16 C15 -0.1(4) . . . . ?
C17 C16 C15 C14 0.6(5) . . . . ?
C16 C15 C14 C13 -0.9(5) . . . . ?
C12 C13 C14 C15 0.7(4) . . . . ?
